data_2225098
loop_
_publ_author_name
'Zhang, Kuan'
'Bai, Xue'
'Chen, Hua-Feng'
'Li, Ying'
'Yin, Shu-Fan'

_publ_section_title
(<i>E</i>)-1-(4-Chlorophenyl)-3-[4-(2,3,4,6-tetra-<i>O</i>-acetyl-\b-<small>D</small>-allopyranosyloxy)phenyl]prop-2-en-1-one
_journal_coeditor_code RZ2404
_journal_issue 2
_journal_name_full 'Acta Crystallographica Section E'
_journal_page_first o310
_journal_paper_doi 10.1107/S1600536809055652
_journal_volume 66
_journal_year 2010
_chemical_formula_iupac 'C29 H29 Cl O11'
_chemical_formula_moiety 'C29 H29 Cl O11'
_chemical_formula_sum 'C29 H29 Cl O11'
_chemical_formula_weight 588.97
_chemical_name_systematic
;
(<i>E</i>)-1-(4-Chlorophenyl)-3-[4-(2,3,4,6-tetra-<i>O</i>-acetyl-\b-D-
allopyranosyloxy)phenyl]prop-2-en-1-one
;
_space_group_IT_number 4
_symmetry_cell_setting monoclinic
_symmetry_space_group_name_Hall 'P 2yb'
_symmetry_space_group_name_H-M 'P 1 21 1'
_atom_sites_solution_hydrogens geom
_atom_sites_solution_primary direct
_atom_sites_solution_secondary difmap
_cell_angle_alpha 90.00
_cell_angle_beta 90.25(3)
_cell_angle_gamma 90.00
_cell_formula_units_Z 4
_cell_length_a 7.2387(14)
_cell_length_b 39.239(8)
_cell_length_c 10.297(2)
_cell_measurement_reflns_used 5501
_cell_measurement_temperature 113(2)
_cell_measurement_theta_max 27.9
_cell_measurement_theta_min 2.0
_cell_volume 2924.7(10)
_computing_cell_refinement 'CrystalClear (Rigaku/MSC, 2005)'
_computing_data_collection 'CrystalClear (Rigaku/MSC, 2005)'
_computing_data_reduction 'CrystalClear (Rigaku/MSC, 2005)'
_computing_molecular_graphics 'ORTEP-3 for Windows (Farrugia, 1997)'
_computing_publication_material 'SHELXL97 (Sheldrick, 2008)'
_computing_structure_refinement 'SHELXL97 (Sheldrick, 2008)'
_computing_structure_solution 'SHELXS97 (Sheldrick, 2008)'
_diffrn_ambient_temperature 113(2)
_diffrn_detector_area_resol_mean 7.31
_diffrn_measured_fraction_theta_full 0.983
_diffrn_measured_fraction_theta_max 0.983
_diffrn_measurement_device_type 'Rigaku Saturn CCD area-detector'
_diffrn_measurement_method '\w and \f scans'
_diffrn_radiation_monochromator confocal
_diffrn_radiation_source 'rotating anode'
_diffrn_radiation_type MoK\a
_diffrn_radiation_wavelength 0.71073
_diffrn_reflns_av_R_equivalents 0.0408
_diffrn_reflns_av_sigmaI/netI 0.0858
_diffrn_reflns_limit_h_max 6
_diffrn_reflns_limit_h_min -9
_diffrn_reflns_limit_k_max 51
_diffrn_reflns_limit_k_min -49
_diffrn_reflns_limit_l_max 13
_diffrn_reflns_limit_l_min -13
_diffrn_reflns_number 17131
_diffrn_reflns_theta_full 27.87
_diffrn_reflns_theta_max 27.87
_diffrn_reflns_theta_min 1.98
_exptl_absorpt_coefficient_mu 0.190
_exptl_absorpt_correction_T_max 0.9630
_exptl_absorpt_correction_T_min 0.9506
_exptl_absorpt_correction_type multi-scan
_exptl_absorpt_process_details '(CrystalClear; Rigaku/MSC, 2005)'
_exptl_crystal_colour colourless
_exptl_crystal_density_diffrn 1.338
_exptl_crystal_density_method 'not measured'
_exptl_crystal_description block
_exptl_crystal_F_000 1232
_exptl_crystal_size_max 0.27
_exptl_crystal_size_mid 0.25
_exptl_crystal_size_min 0.20
_refine_diff_density_max 0.759
_refine_diff_density_min -0.374
_refine_ls_abs_structure_details 'Flack (1983); 4380 Friedel pairs'
_refine_ls_abs_structure_Flack 0.03(8)
_refine_ls_extinction_coef 0.0394(19)
_refine_ls_extinction_method 'SHELXL97 (Sheldrick, 2008)'
_refine_ls_goodness_of_fit_ref 1.035
_refine_ls_hydrogen_treatment constr
_refine_ls_matrix_type full
_refine_ls_number_parameters 748
_refine_ls_number_reflns 11143
_refine_ls_number_restraints 1
_refine_ls_restrained_S_all 1.035
_refine_ls_R_factor_all 0.0842
_refine_ls_R_factor_gt 0.0669
_refine_ls_shift/su_max 0.000
_refine_ls_shift/su_mean 0.000
_refine_ls_structure_factor_coef Fsqd
_refine_ls_weighting_details 'calc w=1/[\s^2^(Fo^2^)+(0.0899P)^2^+0.0000P] where P=(Fo^2^+2Fc^2^)/3'
_refine_ls_weighting_scheme calc
_refine_ls_wR_factor_gt 0.1660
_refine_ls_wR_factor_ref 0.1887
_reflns_number_gt 8341
_reflns_number_total 11143
_reflns_threshold_expression I>2sigma(I)
_cod_data_source_file rz2404.cif
_cod_data_source_block I
_cod_depositor_comments
;
The following automatic conversions were performed:
'_symmetry_cell_setting' value 'Monoclinic' changed to 'monoclinic'
according to '/home/saulius/struct/CIF-dictionaries/cif_core.dic'
dictionary named 'cif_core.dic' version 2.4.1 from 2010-06-29.

Automatic conversion script
Id: cif_fix_enum 1527 2010-12-29 10:47:43Z saulius 

The following automatic conversions were performed:

'_symmetry_cell_setting' value 'Monoclinic' changed to 'monoclinic'
according to /home/saulius/struct/CIF-dictionaries/cif_core.dic
dictionary named 'cif_core.dic' version 2.4.1 from 2010-06-29.

Automatic conversion script
Id: cif_fix_values 1715 2011-07-08 13:25:40Z adriana 
;
_cod_original_sg_symbol_H-M 'P 21'
_cod_database_code 2225098
_cod_database_fobs_code 2225098

loop_
_symmetry_equiv_pos_as_xyz
'x, y, z'
'-x, y+1/2, -z'

loop_
_atom_site_type_symbol
_atom_site_label
_atom_site_fract_x
_atom_site_fract_y
_atom_site_fract_z
_atom_site_U_iso_or_equiv
_atom_site_adp_type
_atom_site_calc_flag
_atom_site_refinement_flags
_atom_site_occupancy
_atom_site_disorder_assembly
_atom_site_disorder_group
Cl Cl1 -0.4045(2) 0.46856(4) -0.80542(16) 0.0871(6) Uani d . 1 . .
O O1 0.0935(4) 0.23162(7) 0.2486(2) 0.0331(6) Uani d . 1 . .
O O2 0.0223(4) 0.22091(8) 0.5168(3) 0.0409(7) Uani d . 1 . .
O O3 -0.0068(5) 0.17591(10) 0.6492(3) 0.0583(10) Uani d . 1 . .
O O4 0.1770(4) 0.14634(7) 0.3739(2) 0.0325(6) Uani d . 1 . .
O O5 0.3944(5) 0.15196(10) 0.5296(4) 0.0676(11) Uani d . 1 . .
O O6 0.2152(3) 0.15628(7) 0.1075(2) 0.0307(6) Uani d . 1 . .
O O7 0.4675(4) 0.13160(8) 0.0196(3) 0.0467(8) Uani d . 1 . .
O O8 0.4323(3) 0.20767(7) 0.0084(2) 0.0327(6) Uani d . 1 . .
O O9 0.7123(4) 0.19670(8) 0.0942(3) 0.0454(8) Uani d . 1 . .
O O10 0.2147(4) 0.26256(7) 0.0803(3) 0.0361(6) Uani d . 1 . .
O O11 -0.6370(8) 0.35722(14) -0.3468(4) 0.0944(16) Uani d . 1 . .
C C1 0.0449(5) 0.19838(10) 0.2976(3) 0.0327(8) Uani d . 1 . .
H H1 -0.0276 0.1859 0.2297 0.039 Uiso calc R 1 . .
C C2 0.2234(5) 0.17956(10) 0.3222(3) 0.0296(8) Uani d . 1 . .
H H2 0.3002 0.1924 0.3867 0.036 Uiso calc R 1 . .
C C3 0.3300(5) 0.17529(10) 0.1964(3) 0.0301(8) Uani d . 1 . .
H H3 0.4502 0.1634 0.2120 0.036 Uiso calc R 1 . .
C C4 0.3608(5) 0.21054(10) 0.1381(3) 0.0299(8) Uani d . 1 . .
H H4 0.4477 0.2240 0.1938 0.036 Uiso calc R 1 . .
C C5 0.1765(5) 0.22917(10) 0.1247(3) 0.0303(8) Uani d . 1 . .
H H5 0.0931 0.2170 0.0625 0.036 Uiso calc R 1 . .
C C6 -0.0756(6) 0.20335(12) 0.4162(4) 0.0375(9) Uani d . 1 . .
H H6A -0.1868 0.2166 0.3916 0.045 Uiso calc R 1 . .
H H6B -0.1166 0.1809 0.4487 0.045 Uiso calc R 1 . .
C C7 0.0449(6) 0.20507(14) 0.6306(4) 0.0431(10) Uani d . 1 . .
C C8 0.1309(8) 0.22760(18) 0.7274(4) 0.0663(16) Uani d . 1 . .
H H8A 0.0371 0.2428 0.7638 0.099 Uiso calc R 1 . .
H H8B 0.2276 0.2412 0.6858 0.099 Uiso calc R 1 . .
H H8C 0.1855 0.2138 0.7971 0.099 Uiso calc R 1 . .
C C9 0.2725(6) 0.13525(11) 0.4806(4) 0.0394(9) Uani d . 1 . .
C C10 0.2024(6) 0.10208(11) 0.5231(4) 0.0405(10) Uani d . 1 . .
H H10A 0.2790 0.0935 0.5947 0.061 Uiso calc R 1 . .
H H10B 0.2066 0.0860 0.4505 0.061 Uiso calc R 1 . .
H H10C 0.0745 0.1046 0.5526 0.061 Uiso calc R 1 . .
C C11 0.3029(6) 0.13577(10) 0.0206(4) 0.0366(9) Uani d . 1 . .
C C12 0.1689(7) 0.12083(13) -0.0733(4) 0.0469(11) Uani d . 1 . .
H H12A 0.1177 0.1389 -0.1282 0.070 Uiso calc R 1 . .
H H12B 0.0687 0.1097 -0.0258 0.070 Uiso calc R 1 . .
H H12C 0.2319 0.1040 -0.1278 0.070 Uiso calc R 1 . .
C C13 0.6163(5) 0.19973(11) -0.0015(4) 0.0380(9) Uani d . 1 . .
C C14 0.6735(7) 0.19570(13) -0.1389(4) 0.0514(12) Uani d . 1 . .
H H14A 0.7064 0.2180 -0.1748 0.077 Uiso calc R 1 . .
H H14B 0.5713 0.1859 -0.1893 0.077 Uiso calc R 1 . .
H H14C 0.7807 0.1805 -0.1434 0.077 Uiso calc R 1 . .
C C15 0.0739(6) 0.27878(10) 0.0115(4) 0.0364(9) Uani d . 1 . .
C C16 0.1302(7) 0.30255(11) -0.0791(4) 0.0427(10) Uani d . 1 . .
H H16 0.2573 0.3080 -0.0883 0.051 Uiso calc R 1 . .
C C17 -0.0025(8) 0.31829(12) -0.1565(4) 0.0526(13) Uani d . 1 . .
H H17 0.0352 0.3346 -0.2194 0.063 Uiso calc R 1 . .
C C18 -0.1872(8) 0.31079(12) -0.1440(4) 0.0472(11) Uani d . 1 . .
C C19 -0.2401(7) 0.28779(12) -0.0488(4) 0.0442(10) Uani d . 1 . .
H H19 -0.3677 0.2830 -0.0377 0.053 Uiso calc R 1 . .
C C20 -0.1119(6) 0.27163(11) 0.0308(4) 0.0396(9) Uani d . 1 . .
H H20 -0.1501 0.2562 0.0963 0.047 Uiso calc R 1 . .
C C21 -0.3332(8) 0.32739(14) -0.2210(5) 0.0579(14) Uani d . 1 . .
H H21 -0.4555 0.3196 -0.2065 0.069 Uiso calc R 1 . .
C C22 -0.3144(9) 0.35191(13) -0.3078(4) 0.0595(15) Uani d . 1 . .
H H22 -0.1949 0.3605 -0.3273 0.071 Uiso calc R 1 . .
C C23 -0.4788(10) 0.36618(16) -0.3751(5) 0.0662(16) Uani d . 1 . .
C C24 -0.4528(9) 0.39271(13) -0.4791(4) 0.0576(15) Uani d . 1 . .
C C25 -0.6059(10) 0.40906(17) -0.5284(5) 0.080(2) Uani d . 1 . .
H H25 -0.7238 0.4039 -0.4933 0.096 Uiso calc R 1 . .
C C26 -0.5936(10) 0.43274(15) -0.6271(5) 0.0699(18) Uani d . 1 . .
H H26 -0.7010 0.4437 -0.6599 0.084 Uiso calc R 1 . .
C C27 -0.4251(10) 0.43989(13) -0.6758(5) 0.0652(17) Uani d . 1 . .
C C28 -0.2635(10) 0.42421(14) -0.6317(6) 0.080(2) Uani d . 1 . .
H H28 -0.1468 0.4290 -0.6693 0.096 Uiso calc R 1 . .
C C29 -0.2821(10) 0.40076(13) -0.5282(5) 0.0651(17) Uani d . 1 . .
H H29 -0.1750 0.3904 -0.4921 0.078 Uiso calc R 1 . .
Cl Cl2 -0.4194(3) 0.24933(4) 1.58590(17) 0.0931(7) Uani d . 1 . .
O O12 0.1131(4) 0.48458(7) 0.5432(2) 0.0332(6) Uani d . 1 . .
O O13 0.0396(4) 0.49401(8) 0.2686(2) 0.0383(7) Uani d . 1 . .
O O14 0.0283(5) 0.54079(9) 0.1405(3) 0.0531(9) Uani d . 1 . .
O O15 0.2201(4) 0.56671(7) 0.3966(2) 0.0317(6) Uani d . 1 . .
O O16 0.4724(4) 0.55925(9) 0.2730(3) 0.0503(8) Uani d . 1 . .
O O17 0.2470(4) 0.56115(7) 0.6643(2) 0.0322(6) Uani d . 1 . .
O O18 0.4752(6) 0.59742(12) 0.6962(5) 0.1016(19) Uani d . 1 . .
O O19 0.4507(4) 0.51189(7) 0.7829(2) 0.0353(6) Uani d . 1 . .
O O20 0.7336(4) 0.52389(9) 0.7032(3) 0.0476(8) Uani d . 1 . .
O O21 0.2323(4) 0.45509(7) 0.7148(3) 0.0374(6) Uani d . 1 . .
O O22 -0.6366(6) 0.36340(14) 1.1305(4) 0.0853(14) Uani d . 1 . .
C C30 0.0696(5) 0.51697(10) 0.4870(3) 0.0306(8) Uani d . 1 . .
H H30 0.0023 0.5310 0.5527 0.037 Uiso calc R 1 . .
C C31 0.2533(5) 0.53414(10) 0.4569(3) 0.0320(8) Uani d . 1 . .
H H31 0.3266 0.5194 0.3971 0.038 Uiso calc R 1 . .
C C32 0.3606(5) 0.53960(10) 0.5825(3) 0.0285(7) Uani d . 1 . .
H H32 0.4828 0.5505 0.5651 0.034 Uiso calc R 1 . .
C C33 0.3851(5) 0.50576(10) 0.6528(3) 0.0333(8) Uani d . 1 . .
H H33 0.4738 0.4909 0.6048 0.040 Uiso calc R 1 . .
C C34 0.1990(6) 0.48786(10) 0.6672(3) 0.0318(8) Uani d . 1 . .
H H34 0.1175 0.5008 0.7278 0.038 Uiso calc R 1 . .
C C35 -0.0543(5) 0.51158(11) 0.3716(3) 0.0342(8) Uani d . 1 . .
H H35A -0.1636 0.4982 0.3983 0.041 Uiso calc R 1 . .
H H35B -0.0983 0.5339 0.3394 0.041 Uiso calc R 1 . .
C C36 0.0665(6) 0.51104(13) 0.1566(4) 0.0413(10) Uani d . 1 . .
C C37 0.1418(7) 0.48837(17) 0.0542(4) 0.0635(16) Uani d . 1 . .
H H37A 0.0407 0.4754 0.0142 0.095 Uiso calc R 1 . .
H H37B 0.2311 0.4726 0.0930 0.095 Uiso calc R 1 . .
H H37C 0.2032 0.5022 -0.0121 0.095 Uiso calc R 1 . .
C C38 0.3431(5) 0.57652(11) 0.3034(4) 0.0340(8) Uani d . 1 . .
C C39 0.2970(6) 0.61081(12) 0.2540(4) 0.0423(10) Uani d . 1 . .
H H39A 0.3474 0.6281 0.3132 0.063 Uiso calc R 1 . .
H H39B 0.1625 0.6133 0.2486 0.063 Uiso calc R 1 . .
H H39C 0.3505 0.6138 0.1676 0.063 Uiso calc R 1 . .
C C40 0.3226(6) 0.58947(11) 0.7148(4) 0.0420(10) Uani d . 1 . .
C C41 0.1861(6) 0.60711(13) 0.8003(4) 0.0465(11) Uani d . 1 . .
H H41A 0.2385 0.6287 0.8308 0.070 Uiso calc R 1 . .
H H41B 0.1578 0.5926 0.8750 0.070 Uiso calc R 1 . .
H H41C 0.0725 0.6116 0.7510 0.070 Uiso calc R 1 . .
C C42 0.6307(6) 0.52256(11) 0.7942(4) 0.0394(9) Uani d . 1 . .
C C43 0.6705(7) 0.53339(16) 0.9307(5) 0.0610(14) Uani d . 1 . .
H H43A 0.7818 0.5476 0.9323 0.092 Uiso calc R 1 . .
H H43B 0.6902 0.5132 0.9850 0.092 Uiso calc R 1 . .
H H43C 0.5657 0.5465 0.9642 0.092 Uiso calc R 1 . .
C C44 0.0878(6) 0.43935(10) 0.7811(4) 0.0356(8) Uani d . 1 . .
C C45 0.1393(7) 0.41400(11) 0.8695(4) 0.0434(10) Uani d . 1 . .
H H45 0.2650 0.4075 0.8789 0.052 Uiso calc R 1 . .
C C46 0.0033(7) 0.39862(11) 0.9431(4) 0.0446(11) Uani d . 1 . .
H H46 0.0371 0.3812 1.0027 0.053 Uiso calc R 1 . .
C C47 -0.1812(7) 0.40791(12) 0.9324(4) 0.0449(11) Uani d . 1 . .
C C48 -0.2288(6) 0.43279(11) 0.8400(4) 0.0419(10) Uani d . 1 . .
H H48 -0.3546 0.4392 0.8299 0.050 Uiso calc R 1 . .
C C49 -0.0941(6) 0.44838(11) 0.7624(4) 0.0393(9) Uani d . 1 . .
H H49 -0.1276 0.4647 0.6985 0.047 Uiso calc R 1 . .
C C50 -0.3288(8) 0.39263(13) 1.0094(4) 0.0514(12) Uani d . 1 . .
H H50 -0.4492 0.4017 0.9962 0.062 Uiso calc R 1 . .
C C51 -0.3144(8) 0.36731(13) 1.0965(4) 0.0542(13) Uani d . 1 . .
H H51 -0.1964 0.3581 1.1169 0.065 Uiso calc R 1 . .
C C52 -0.4804(9) 0.35371(15) 1.1606(5) 0.0604(15) Uani d . 1 . .
C C53 -0.4584(9) 0.32656(13) 1.2633(4) 0.0571(14) Uani d . 1 . .
C C54 -0.2858(9) 0.31860(14) 1.3170(5) 0.0609(15) Uani d . 1 . .
H H54 -0.1778 0.3294 1.2849 0.073 Uiso calc R 1 . .
C C55 -0.2715(10) 0.29441(16) 1.4192(6) 0.078(2) Uani d . 1 . .
H H55 -0.1559 0.2891 1.4584 0.094 Uiso calc R 1 . .
C C56 -0.4352(10) 0.27874(13) 1.4595(5) 0.0642(17) Uani d . 1 . .
C C57 -0.6005(10) 0.28634(16) 1.4068(5) 0.0691(17) Uani d . 1 . .
H H57 -0.7080 0.2750 1.4368 0.083 Uiso calc R 1 . .
C C58 -0.6159(9) 0.31037(17) 1.3100(5) 0.0726(18) Uani d . 1 . .
H H58 -0.7339 0.3159 1.2750 0.087 Uiso calc R 1 . .

loop_
_atom_site_aniso_label
_atom_site_aniso_U_11
_atom_site_aniso_U_22
_atom_site_aniso_U_33
_atom_site_aniso_U_12
_atom_site_aniso_U_13
_atom_site_aniso_U_23
Cl1 0.1132(12) 0.0597(9) 0.0879(10) -0.0278(9) -0.0615(10) 0.0396(8)
O1 0.0384(14) 0.0309(14) 0.0301(12) 0.0033(12) 0.0032(11) 0.0014(11)
O2 0.0488(17) 0.0437(18) 0.0304(13) -0.0014(14) 0.0054(12) -0.0050(12)
O3 0.081(3) 0.059(2) 0.0346(15) 0.007(2) 0.0053(16) 0.0065(16)
O4 0.0344(13) 0.0341(15) 0.0289(12) -0.0017(12) -0.0007(11) 0.0060(11)
O5 0.073(2) 0.064(2) 0.066(2) -0.024(2) -0.0376(19) 0.0269(19)
O6 0.0304(13) 0.0330(15) 0.0286(12) -0.0033(11) -0.0024(10) -0.0047(10)
O7 0.0412(17) 0.056(2) 0.0426(15) 0.0091(15) 0.0042(14) -0.0118(15)
O8 0.0322(13) 0.0378(16) 0.0280(12) -0.0002(12) 0.0001(11) 0.0035(11)
O9 0.0278(14) 0.0521(19) 0.0562(18) -0.0024(13) -0.0023(13) 0.0171(15)
O10 0.0437(15) 0.0267(14) 0.0379(14) -0.0021(12) -0.0011(12) 0.0022(11)
O11 0.102(4) 0.105(4) 0.076(3) 0.048(3) 0.020(3) 0.044(3)
C1 0.0361(19) 0.036(2) 0.0256(16) 0.0059(17) -0.0016(15) 0.0052(15)
C2 0.0283(17) 0.035(2) 0.0257(15) -0.0012(15) -0.0005(14) 0.0038(15)
C3 0.0343(19) 0.031(2) 0.0243(15) -0.0041(16) -0.0044(14) 0.0014(14)
C4 0.0310(18) 0.032(2) 0.0264(16) -0.0044(15) -0.0002(14) 0.0020(14)
C5 0.0366(19) 0.0256(18) 0.0289(16) -0.0001(16) 0.0015(15) 0.0035(14)
C6 0.035(2) 0.043(2) 0.0335(18) -0.0012(18) 0.0018(16) 0.0008(17)
C7 0.039(2) 0.059(3) 0.0311(19) 0.005(2) 0.0061(17) -0.0018(19)
C8 0.065(3) 0.098(5) 0.037(2) -0.020(3) 0.009(2) -0.007(3)
C9 0.041(2) 0.040(2) 0.0370(19) 0.0045(18) -0.0048(18) 0.0115(18)
C10 0.046(2) 0.036(2) 0.040(2) -0.0033(19) 0.0032(18) 0.0129(18)
C11 0.052(2) 0.028(2) 0.0293(17) -0.0035(18) 0.0013(17) -0.0008(15)
C12 0.055(3) 0.051(3) 0.035(2) -0.011(2) -0.0038(19) -0.0076(19)
C13 0.034(2) 0.035(2) 0.045(2) 0.0003(17) 0.0016(18) 0.0110(18)
C14 0.058(3) 0.046(3) 0.050(2) 0.007(2) 0.022(2) 0.005(2)
C15 0.050(2) 0.027(2) 0.0315(18) 0.0056(18) -0.0008(17) 0.0050(15)
C16 0.056(3) 0.033(2) 0.038(2) 0.001(2) 0.0101(19) 0.0044(17)
C17 0.083(4) 0.031(2) 0.044(2) 0.011(2) 0.014(2) 0.0134(19)
C18 0.071(3) 0.034(2) 0.037(2) 0.019(2) 0.004(2) 0.0076(18)
C19 0.056(3) 0.037(2) 0.039(2) 0.014(2) -0.001(2) 0.0048(18)
C20 0.048(2) 0.037(2) 0.0338(19) -0.0006(19) 0.0047(18) 0.0053(17)
C21 0.080(4) 0.053(3) 0.040(2) 0.031(3) 0.002(2) 0.006(2)
C22 0.097(4) 0.047(3) 0.034(2) 0.034(3) 0.006(2) 0.0054(19)
C23 0.100(5) 0.057(4) 0.042(2) 0.032(3) 0.003(3) 0.010(2)
C24 0.104(5) 0.039(3) 0.030(2) 0.024(3) -0.008(2) -0.0048(19)
C25 0.106(5) 0.090(5) 0.042(3) 0.058(4) 0.011(3) 0.017(3)
C26 0.116(5) 0.056(3) 0.037(2) 0.040(4) 0.003(3) 0.007(2)
C27 0.118(5) 0.035(3) 0.043(2) 0.001(3) -0.048(3) 0.000(2)
C28 0.109(5) 0.043(3) 0.088(4) -0.025(3) -0.058(4) 0.027(3)
C29 0.097(4) 0.034(3) 0.063(3) -0.003(3) -0.040(3) 0.013(2)
Cl2 0.1117(13) 0.0730(10) 0.0952(11) 0.0367(10) 0.0665(10) 0.0504(9)
O12 0.0432(15) 0.0285(14) 0.0280(12) -0.0027(12) -0.0013(11) -0.0005(11)
O13 0.0479(16) 0.0391(17) 0.0278(12) 0.0071(13) -0.0025(12) -0.0065(11)
O14 0.065(2) 0.056(2) 0.0382(16) -0.0074(18) -0.0110(15) 0.0066(15)
O15 0.0353(13) 0.0315(15) 0.0284(12) 0.0013(12) 0.0056(11) 0.0032(11)
O16 0.0458(17) 0.054(2) 0.0513(18) 0.0085(16) 0.0210(15) 0.0106(16)
O17 0.0340(13) 0.0320(15) 0.0307(12) -0.0031(12) 0.0074(11) -0.0064(11)
O18 0.071(3) 0.095(4) 0.140(4) -0.051(3) 0.065(3) -0.078(3)
O19 0.0353(13) 0.0428(17) 0.0278(12) -0.0020(12) -0.0020(11) 0.0040(12)
O20 0.0334(15) 0.055(2) 0.0546(18) 0.0000(14) 0.0025(14) 0.0123(16)
O21 0.0443(16) 0.0315(15) 0.0363(14) -0.0001(13) 0.0021(12) 0.0041(12)
O22 0.081(3) 0.105(4) 0.070(3) -0.039(3) -0.014(2) 0.035(3)
C30 0.0300(18) 0.034(2) 0.0278(16) 0.0022(16) 0.0005(14) -0.0003(15)
C31 0.039(2) 0.031(2) 0.0266(16) 0.0005(16) -0.0004(15) 0.0049(15)
C32 0.0316(17) 0.0279(19) 0.0259(15) 0.0009(15) 0.0035(14) -0.0023(14)
C33 0.039(2) 0.035(2) 0.0252(16) -0.0029(17) -0.0026(15) 0.0026(15)
C34 0.040(2) 0.029(2) 0.0269(16) 0.0026(16) 0.0004(15) 0.0007(14)
C35 0.0347(19) 0.040(2) 0.0278(16) -0.0048(17) 0.0029(15) -0.0062(16)
C36 0.039(2) 0.055(3) 0.0303(18) 0.000(2) -0.0059(17) -0.0022(19)
C37 0.055(3) 0.101(5) 0.034(2) 0.011(3) -0.001(2) -0.022(3)
C38 0.0317(19) 0.039(2) 0.0315(18) -0.0054(17) 0.0034(16) 0.0036(16)
C39 0.042(2) 0.044(3) 0.041(2) 0.000(2) 0.0055(18) 0.0118(19)
C40 0.042(2) 0.038(2) 0.047(2) -0.0038(19) 0.0080(19) -0.0136(19)
C41 0.039(2) 0.050(3) 0.051(2) 0.004(2) -0.001(2) -0.019(2)
C42 0.037(2) 0.036(2) 0.045(2) 0.0028(18) -0.0136(18) 0.0097(18)
C43 0.057(3) 0.080(4) 0.046(2) -0.013(3) -0.019(2) 0.010(3)
C44 0.050(2) 0.0239(19) 0.0325(17) -0.0057(18) -0.0028(17) -0.0028(15)
C45 0.055(3) 0.033(2) 0.041(2) -0.005(2) -0.012(2) 0.0057(17)
C46 0.065(3) 0.033(2) 0.0353(19) -0.009(2) -0.009(2) 0.0085(17)
C47 0.062(3) 0.038(2) 0.035(2) -0.019(2) -0.007(2) 0.0065(17)
C48 0.048(2) 0.035(2) 0.042(2) -0.009(2) -0.0052(19) 0.0081(18)
C49 0.055(2) 0.037(2) 0.0264(17) -0.0087(19) -0.0063(17) 0.0057(16)
C50 0.067(3) 0.046(3) 0.040(2) -0.024(2) -0.006(2) 0.008(2)
C51 0.087(4) 0.042(3) 0.033(2) -0.025(3) -0.002(2) 0.0037(19)
C52 0.078(4) 0.064(4) 0.039(2) -0.030(3) -0.007(2) 0.010(2)
C53 0.096(4) 0.046(3) 0.029(2) -0.026(3) -0.001(2) -0.0036(19)
C54 0.080(4) 0.043(3) 0.059(3) 0.008(3) 0.029(3) 0.017(2)
C55 0.099(5) 0.061(4) 0.075(4) 0.031(3) 0.049(3) 0.035(3)
C56 0.107(5) 0.031(3) 0.055(3) 0.007(3) 0.044(3) 0.010(2)
C57 0.096(5) 0.066(4) 0.045(3) -0.036(4) 0.002(3) 0.014(3)
C58 0.094(4) 0.080(4) 0.044(3) -0.046(4) -0.005(3) 0.015(3)

loop_
_atom_type_symbol
_atom_type_description
_atom_type_scat_dispersion_real
_atom_type_scat_dispersion_imag
_atom_type_scat_source
C C 0.0033 0.0016 'International Tables Vol C Tables 4.2.6.8 and 6.1.1.4'
H H 0.0000 0.0000 'International Tables Vol C Tables 4.2.6.8 and 6.1.1.4'
O O 0.0106 0.0060 'International Tables Vol C Tables 4.2.6.8 and 6.1.1.4'
Cl Cl 0.1484 0.1585 'International Tables Vol C Tables 4.2.6.8 and 6.1.1.4'

loop_
_geom_angle_atom_site_label_1
_geom_angle_atom_site_label_2
_geom_angle_atom_site_label_3
_geom_angle_site_symmetry_1
_geom_angle_site_symmetry_3
_geom_angle
_geom_angle_publ_flag
C5 O1 C1 . . 111.0(3) ?
C7 O2 C6 . . 118.0(4) ?
C9 O4 C2 . . 117.7(3) ?
C11 O6 C3 . . 116.9(3) ?
C13 O8 C4 . . 116.1(3) ?
C15 O10 C5 . . 116.3(3) ?
O1 C1 C2 . . 106.9(3) ?
O1 C1 C6 . . 107.9(3) ?
C2 C1 C6 . . 115.0(3) ?
O1 C1 H1 . . 108.9 ?
C2 C1 H1 . . 108.9 ?
C6 C1 H1 . . 108.9 ?
O4 C2 C1 . . 107.6(3) ?
O4 C2 C3 . . 109.5(3) ?
C1 C2 C3 . . 110.4(3) ?
O4 C2 H2 . . 109.8 ?
C1 C2 H2 . . 109.8 ?
C3 C2 H2 . . 109.8 ?
O6 C3 C2 . . 107.7(3) ?
O6 C3 C4 . . 107.8(3) ?
C2 C3 C4 . . 108.1(3) ?
O6 C3 H3 . . 111.0 ?
C2 C3 H3 . . 111.0 ?
C4 C3 H3 . . 111.0 ?
O8 C4 C3 . . 110.4(3) ?
O8 C4 C5 . . 105.7(3) ?
C3 C4 C5 . . 109.9(3) ?
O8 C4 H4 . . 110.2 ?
C3 C4 H4 . . 110.2 ?
C5 C4 H4 . . 110.2 ?
O1 C5 O10 . . 108.2(3) ?
O1 C5 C4 . . 109.0(3) ?
O10 C5 C4 . . 107.5(3) ?
O1 C5 H5 . . 110.7 ?
O10 C5 H5 . . 110.7 ?
C4 C5 H5 . . 110.7 ?
O2 C6 C1 . . 111.1(3) ?
O2 C6 H6A . . 109.4 ?
C1 C6 H6A . . 109.4 ?
O2 C6 H6B . . 109.4 ?
C1 C6 H6B . . 109.4 ?
H6A C6 H6B . . 108.0 ?
O3 C7 O2 . . 122.5(4) ?
O3 C7 C8 . . 126.0(4) ?
O2 C7 C8 . . 111.4(5) ?
C7 C8 H8A . . 109.5 ?
C7 C8 H8B . . 109.5 ?
H8A C8 H8B . . 109.5 ?
C7 C8 H8C . . 109.5 ?
H8A C8 H8C . . 109.5 ?
H8B C8 H8C . . 109.5 ?
O5 C9 O4 . . 121.9(4) ?
O5 C9 C10 . . 127.7(4) ?
O4 C9 C10 . . 110.4(3) ?
C9 C10 H10A . . 109.5 ?
C9 C10 H10B . . 109.5 ?
H10A C10 H10B . . 109.5 ?
C9 C10 H10C . . 109.5 ?
H10A C10 H10C . . 109.5 ?
H10B C10 H10C . . 109.5 ?
O7 C11 O6 . . 123.4(4) ?
O7 C11 C12 . . 125.7(4) ?
O6 C11 C12 . . 110.8(4) ?
C11 C12 H12A . . 109.5 ?
C11 C12 H12B . . 109.5 ?
H12A C12 H12B . . 109.5 ?
C11 C12 H12C . . 109.5 ?
H12A C12 H12C . . 109.5 ?
H12B C12 H12C . . 109.5 ?
O9 C13 O8 . . 121.1(4) ?
O9 C13 C14 . . 127.2(4) ?
O8 C13 C14 . . 111.7(3) ?
C13 C14 H14A . . 109.5 ?
C13 C14 H14B . . 109.5 ?
H14A C14 H14B . . 109.5 ?
C13 C14 H14C . . 109.5 ?
H14A C14 H14C . . 109.5 ?
H14B C14 H14C . . 109.5 ?
C16 C15 C20 . . 121.4(4) ?
C16 C15 O10 . . 115.8(4) ?
C20 C15 O10 . . 122.8(4) ?
C15 C16 C17 . . 118.8(5) ?
C15 C16 H16 . . 120.6 ?
C17 C16 H16 . . 120.6 ?
C18 C17 C16 . . 121.4(4) ?
C18 C17 H17 . . 119.3 ?
C16 C17 H17 . . 119.3 ?
C17 C18 C19 . . 118.5(4) ?
C17 C18 C21 . . 123.5(4) ?
C19 C18 C21 . . 118.0(5) ?
C18 C19 C20 . . 121.9(5) ?
C18 C19 H19 . . 119.1 ?
C20 C19 H19 . . 119.1 ?
C19 C20 C15 . . 117.9(4) ?
C19 C20 H20 . . 121.0 ?
C15 C20 H20 . . 121.0 ?
C22 C21 C18 . . 127.7(6) ?
C22 C21 H21 . . 116.1 ?
C18 C21 H21 . . 116.1 ?
C21 C22 C23 . . 120.4(6) ?
C21 C22 H22 . . 119.8 ?
C23 C22 H22 . . 119.8 ?
O11 C23 C22 . . 121.7(5) ?
O11 C23 C24 . . 118.9(5) ?
C22 C23 C24 . . 119.4(6) ?
C29 C24 C25 . . 118.8(5) ?
C29 C24 C23 . . 122.4(5) ?
C25 C24 C23 . . 118.8(6) ?
C24 C25 C26 . . 122.1(7) ?
C24 C25 H25 . . 119.0 ?
C26 C25 H25 . . 119.0 ?
C27 C26 C25 . . 118.3(6) ?
C27 C26 H26 . . 120.8 ?
C25 C26 H26 . . 120.8 ?
C26 C27 C28 . . 123.0(5) ?
C26 C27 Cl1 . . 119.7(4) ?
C28 C27 Cl1 . . 117.2(5) ?
C27 C28 C29 . . 116.7(7) ?
C27 C28 H28 . . 121.7 ?
C29 C28 H28 . . 121.7 ?
C24 C29 C28 . . 121.0(5) ?
C24 C29 H29 . . 119.5 ?
C28 C29 H29 . . 119.5 ?
C34 O12 C30 . . 112.1(3) ?
C36 O13 C35 . . 117.6(3) ?
C38 O15 C31 . . 116.4(3) ?
C40 O17 C32 . . 118.4(3) ?
C42 O19 C33 . . 116.0(3) ?
C44 O21 C34 . . 116.8(3) ?
O12 C30 C35 . . 109.0(3) ?
O12 C30 C31 . . 106.5(3) ?
C35 C30 C31 . . 114.9(3) ?
O12 C30 H30 . . 108.8 ?
C35 C30 H30 . . 108.8 ?
C31 C30 H30 . . 108.8 ?
O15 C31 C32 . . 109.0(3) ?
O15 C31 C30 . . 109.6(3) ?
C32 C31 C30 . . 109.4(3) ?
O15 C31 H31 . . 109.6 ?
C32 C31 H31 . . 109.6 ?
C30 C31 H31 . . 109.6 ?
O17 C32 C31 . . 106.7(3) ?
O17 C32 C33 . . 107.3(3) ?
C31 C32 C33 . . 109.8(3) ?
O17 C32 H32 . . 111.0 ?
C31 C32 H32 . . 111.0 ?
C33 C32 H32 . . 111.0 ?
O19 C33 C32 . . 109.5(3) ?
O19 C33 C34 . . 105.9(3) ?
C32 C33 C34 . . 110.2(3) ?
O19 C33 H33 . . 110.4 ?
C32 C33 H33 . . 110.4 ?
C34 C33 H33 . . 110.4 ?
O21 C34 O12 . . 107.8(3) ?
O21 C34 C33 . . 107.8(3) ?
O12 C34 C33 . . 109.7(3) ?
O21 C34 H34 . . 110.5 ?
O12 C34 H34 . . 110.5 ?
C33 C34 H34 . . 110.5 ?
O13 C35 C30 . . 111.6(3) ?
O13 C35 H35A . . 109.3 ?
C30 C35 H35A . . 109.3 ?
O13 C35 H35B . . 109.3 ?
C30 C35 H35B . . 109.3 ?
H35A C35 H35B . . 108.0 ?
O14 C36 O13 . . 124.1(4) ?
O14 C36 C37 . . 124.4(4) ?
O13 C36 C37 . . 111.4(4) ?
C36 C37 H37A . . 109.5 ?
C36 C37 H37B . . 109.5 ?
H37A C37 H37B . . 109.5 ?
C36 C37 H37C . . 109.5 ?
H37A C37 H37C . . 109.5 ?
H37B C37 H37C . . 109.5 ?
O16 C38 O15 . . 122.4(4) ?
O16 C38 C39 . . 127.0(4) ?
O15 C38 C39 . . 110.6(3) ?
C38 C39 H39A . . 109.5 ?
C38 C39 H39B . . 109.5 ?
H39A C39 H39B . . 109.5 ?
C38 C39 H39C . . 109.5 ?
H39A C39 H39C . . 109.5 ?
H39B C39 H39C . . 109.5 ?
O18 C40 O17 . . 122.9(4) ?
O18 C40 C41 . . 127.1(4) ?
O17 C40 C41 . . 110.0(4) ?
C40 C41 H41A . . 109.5 ?
C40 C41 H41B . . 109.5 ?
H41A C41 H41B . . 109.5 ?
C40 C41 H41C . . 109.5 ?
H41A C41 H41C . . 109.5 ?
H41B C41 H41C . . 109.5 ?
O20 C42 O19 . . 122.6(4) ?
O20 C42 C43 . . 127.2(4) ?
O19 C42 C43 . . 110.2(4) ?
C42 C43 H43A . . 109.5 ?
C42 C43 H43B . . 109.5 ?
H43A C43 H43B . . 109.5 ?
C42 C43 H43C . . 109.5 ?
H43A C43 H43C . . 109.5 ?
H43B C43 H43C . . 109.5 ?
C49 C44 O21 . . 122.4(4) ?
C49 C44 C45 . . 121.8(4) ?
O21 C44 C45 . . 115.8(4) ?
C46 C45 C44 . . 118.6(4) ?
C46 C45 H45 . . 120.7 ?
C44 C45 H45 . . 120.7 ?
C45 C46 C47 . . 121.9(4) ?
C45 C46 H46 . . 119.1 ?
C47 C46 H46 . . 119.1 ?
C46 C47 C48 . . 118.0(4) ?
C46 C47 C50 . . 123.7(4) ?
C48 C47 C50 . . 118.3(5) ?
C49 C48 C47 . . 121.3(4) ?
C49 C48 H48 . . 119.4 ?
C47 C48 H48 . . 119.4 ?
C44 C49 C48 . . 118.3(4) ?
C44 C49 H49 . . 120.8 ?
C48 C49 H49 . . 120.8 ?
C51 C50 C47 . . 127.7(5) ?
C51 C50 H50 . . 116.2 ?
C47 C50 H50 . . 116.2 ?
C50 C51 C52 . . 120.4(5) ?
C50 C51 H51 . . 119.8 ?
C52 C51 H51 . . 119.8 ?
O22 C52 C51 . . 121.7(5) ?
O22 C52 C53 . . 119.2(5) ?
C51 C52 C53 . . 119.1(5) ?
C58 C53 C54 . . 119.5(5) ?
C58 C53 C52 . . 118.7(6) ?
C54 C53 C52 . . 121.7(5) ?
C53 C54 C55 . . 120.3(5) ?
C53 C54 H54 . . 119.9 ?
C55 C54 H54 . . 119.9 ?
C56 C55 C54 . . 117.0(6) ?
C56 C55 H55 . . 121.5 ?
C54 C55 H55 . . 121.5 ?
C57 C56 C55 . . 122.4(5) ?
C57 C56 Cl2 . . 120.2(5) ?
C55 C56 Cl2 . . 117.4(5) ?
C56 C57 C58 . . 120.9(6) ?
C56 C57 H57 . . 119.6 ?
C58 C57 H57 . . 119.6 ?
C57 C58 C53 . . 119.9(6) ?
C57 C58 H58 . . 120.1 ?
C53 C58 H58 . . 120.1 ?

loop_
_geom_bond_atom_site_label_1
_geom_bond_atom_site_label_2
_geom_bond_site_symmetry_2
_geom_bond_distance
_geom_bond_publ_flag
Cl1 C27 . 1.753(5) ?
O1 C5 . 1.415(4) ?
O1 C1 . 1.443(5) ?
O2 C7 . 1.336(5) ?
O2 C6 . 1.430(5) ?
O3 C7 . 1.219(6) ?
O4 C9 . 1.367(4) ?
O4 C2 . 1.448(5) ?
O5 C9 . 1.208(5) ?
O6 C11 . 1.363(5) ?
O6 C3 . 1.441(4) ?
O7 C11 . 1.203(5) ?
O8 C13 . 1.373(5) ?
O8 C4 . 1.439(4) ?
O9 C13 . 1.208(5) ?
O10 C15 . 1.393(5) ?
O10 C5 . 1.416(5) ?
O11 C23 . 1.234(8) ?
C1 C2 . 1.509(5) ?
C1 C6 . 1.516(5) ?
C1 H1 . 1.0000 ?
C2 C3 . 1.521(5) ?
C2 H2 . 1.0000 ?
C3 C4 . 1.524(5) ?
C3 H3 . 1.0000 ?
C4 C5 . 1.527(5) ?
C4 H4 . 1.0000 ?
C5 H5 . 1.0000 ?
C6 H6A . 0.9900 ?
C6 H6B . 0.9900 ?
C7 C8 . 1.468(7) ?
C8 H8A . 0.9800 ?
C8 H8B . 0.9800 ?
C8 H8C . 0.9800 ?
C9 C10 . 1.465(6) ?
C10 H10A . 0.9800 ?
C10 H10B . 0.9800 ?
C10 H10C . 0.9800 ?
C11 C12 . 1.487(5) ?
C12 H12A . 0.9800 ?
C12 H12B . 0.9800 ?
C12 H12C . 0.9800 ?
C13 C14 . 1.485(6) ?
C14 H14A . 0.9800 ?
C14 H14B . 0.9800 ?
C14 H14C . 0.9800 ?
C15 C16 . 1.382(6) ?
C15 C20 . 1.389(6) ?
C16 C17 . 1.390(7) ?
C16 H16 . 0.9500 ?
C17 C18 . 1.376(7) ?
C17 H17 . 0.9500 ?
C18 C19 . 1.388(6) ?
C18 C21 . 1.470(6) ?
C19 C20 . 1.388(6) ?
C19 H19 . 0.9500 ?
C20 H20 . 0.9500 ?
C21 C22 . 1.321(7) ?
C21 H21 . 0.9500 ?
C22 C23 . 1.484(8) ?
C22 H22 . 0.9500 ?
C23 C24 . 1.506(7) ?
C24 C29 . 1.374(9) ?
C24 C25 . 1.375(7) ?
C25 C26 . 1.380(7) ?
C25 H25 . 0.9500 ?
C26 C27 . 1.351(9) ?
C26 H26 . 0.9500 ?
C27 C28 . 1.396(8) ?
C28 C29 . 1.415(7) ?
C28 H28 . 0.9500 ?
C29 H29 . 0.9500 ?
Cl2 C56 . 1.743(5) ?
O12 C34 . 1.423(4) ?
O12 C30 . 1.431(5) ?
O13 C36 . 1.348(5) ?
O13 C35 . 1.438(5) ?
O14 C36 . 1.211(6) ?
O15 C38 . 1.367(4) ?
O15 C31 . 1.441(4) ?
O16 C38 . 1.199(5) ?
O17 C40 . 1.342(5) ?
O17 C32 . 1.452(4) ?
O18 C40 . 1.164(5) ?
O19 C42 . 1.373(5) ?
O19 C33 . 1.440(4) ?
O20 C42 . 1.201(5) ?
O21 C44 . 1.396(5) ?
O21 C34 . 1.397(4) ?
O22 C52 . 1.232(7) ?
C30 C35 . 1.500(5) ?
C30 C31 . 1.524(5) ?
C30 H30 . 1.0000 ?
C31 C32 . 1.521(5) ?
C31 H31 . 1.0000 ?
C32 C33 . 1.523(5) ?
C32 H32 . 1.0000 ?
C33 C34 . 1.527(5) ?
C33 H33 . 1.0000 ?
C34 H34 . 1.0000 ?
C35 H35A . 0.9900 ?
C35 H35B . 0.9900 ?
C36 C37 . 1.485(6) ?
C37 H37A . 0.9800 ?
C37 H37B . 0.9800 ?
C37 H37C . 0.9800 ?
C38 C39 . 1.476(6) ?
C39 H39A . 0.9800 ?
C39 H39B . 0.9800 ?
C39 H39C . 0.9800 ?
C40 C41 . 1.496(6) ?
C41 H41A . 0.9800 ?
C41 H41B . 0.9800 ?
C41 H41C . 0.9800 ?
C42 C43 . 1.494(6) ?
C43 H43A . 0.9800 ?
C43 H43B . 0.9800 ?
C43 H43C . 0.9800 ?
C44 C49 . 1.376(6) ?
C44 C45 . 1.398(5) ?
C45 C46 . 1.384(6) ?
C45 H45 . 0.9500 ?
C46 C47 . 1.388(7) ?
C46 H46 . 0.9500 ?
C47 C48 . 1.405(6) ?
C47 C50 . 1.462(6) ?
C48 C49 . 1.404(6) ?
C48 H48 . 0.9500 ?
C49 H49 . 0.9500 ?
C50 C51 . 1.342(6) ?
C50 H50 . 0.9500 ?
C51 C52 . 1.474(7) ?
C51 H51 . 0.9500 ?
C52 C53 . 1.509(7) ?
C53 C58 . 1.392(7) ?
C53 C54 . 1.399(8) ?
C54 C55 . 1.421(7) ?
C54 H54 . 0.9500 ?
C55 C56 . 1.400(9) ?
C55 H55 . 0.9500 ?
C56 C57 . 1.346(9) ?
C57 C58 . 1.377(7) ?
C57 H57 . 0.9500 ?
C58 H58 . 0.9500 ?

loop_
_geom_hbond_atom_site_label_D
_geom_hbond_atom_site_label_H
_geom_hbond_atom_site_label_A
_geom_hbond_site_symmetry_A
_geom_hbond_distance_DH
_geom_hbond_distance_HA
_geom_hbond_distance_DA
_geom_hbond_angle_DHA
C1 H1 O9 1_455 1.00 2.38 3.185(5) 137
C20 H20 O1 . 0.95 2.54 3.111(5) 118
C20 H20 O9 1_455 0.95 2.54 3.271(5) 134
C30 H30 O20 1_455 1.00 2.51 3.316(5) 138
C32 H32 O20 . 1.00 2.53 3.031(5) 111
C49 H49 O12 . 0.95 2.50 3.065(5) 119
C49 H49 O20 1_455 0.95 2.53 3.271(6) 135

loop_
_geom_torsion_atom_site_label_1
_geom_torsion_atom_site_label_2
_geom_torsion_atom_site_label_3
_geom_torsion_atom_site_label_4
_geom_torsion_site_symmetry_1
_geom_torsion_site_symmetry_2
_geom_torsion_site_symmetry_3
_geom_torsion_site_symmetry_4
_geom_torsion
_geom_torsion_publ_flag
C5 O1 C1 C2 . . . . 66.7(3) ?
C5 O1 C1 C6 . . . . -169.0(3) ?
C9 O4 C2 C1 . . . . -133.4(3) ?
C9 O4 C2 C3 . . . . 106.6(4) ?
O1 C1 C2 O4 . . . . 178.9(3) ?
C6 C1 C2 O4 . . . . 59.1(4) ?
O1 C1 C2 C3 . . . . -61.6(4) ?
C6 C1 C2 C3 . . . . 178.5(3) ?
C11 O6 C3 C2 . . . . -148.9(3) ?
C11 O6 C3 C4 . . . . 94.7(4) ?
O4 C2 C3 O6 . . . . 58.6(4) ?
C1 C2 C3 O6 . . . . -59.7(4) ?
O4 C2 C3 C4 . . . . 174.8(3) ?
C1 C2 C3 C4 . . . . 56.5(4) ?
C13 O8 C4 C3 . . . . -77.2(4) ?
C13 O8 C4 C5 . . . . 163.9(3) ?
O6 C3 C4 O8 . . . . -53.8(4) ?
C2 C3 C4 O8 . . . . -170.0(3) ?
O6 C3 C4 C5 . . . . 62.4(4) ?
C2 C3 C4 C5 . . . . -53.7(4) ?
C1 O1 C5 O10 . . . . 178.0(3) ?
C1 O1 C5 C4 . . . . -65.5(4) ?
C15 O10 C5 O1 . . . . -88.4(4) ?
C15 O10 C5 C4 . . . . 154.1(3) ?
O8 C4 C5 O1 . . . . 177.4(3) ?
C3 C4 C5 O1 . . . . 58.3(4) ?
O8 C4 C5 O10 . . . . -65.5(4) ?
C3 C4 C5 O10 . . . . 175.4(3) ?
C7 O2 C6 C1 . . . . -119.7(4) ?
O1 C1 C6 O2 . . . . -62.2(4) ?
C2 C1 C6 O2 . . . . 57.0(5) ?
C6 O2 C7 O3 . . . . 3.6(6) ?
C6 O2 C7 C8 . . . . -174.2(4) ?
C2 O4 C9 O5 . . . . -1.5(6) ?
C2 O4 C9 C10 . . . . 177.4(3) ?
C3 O6 C11 O7 . . . . 4.0(6) ?
C3 O6 C11 C12 . . . . -173.8(3) ?
C4 O8 C13 O9 . . . . -2.7(6) ?
C4 O8 C13 C14 . . . . 177.2(3) ?
C5 O10 C15 C16 . . . . -151.4(4) ?
C5 O10 C15 C20 . . . . 28.1(5) ?
C20 C15 C16 C17 . . . . -3.2(7) ?
O10 C15 C16 C17 . . . . 176.3(4) ?
C15 C16 C17 C18 . . . . 0.4(7) ?
C16 C17 C18 C19 . . . . 2.1(7) ?
C16 C17 C18 C21 . . . . 178.3(5) ?
C17 C18 C19 C20 . . . . -1.9(7) ?
C21 C18 C19 C20 . . . . -178.2(4) ?
C18 C19 C20 C15 . . . . -0.8(7) ?
C16 C15 C20 C19 . . . . 3.4(6) ?
O10 C15 C20 C19 . . . . -176.1(4) ?
C17 C18 C21 C22 . . . . -2.4(8) ?
C19 C18 C21 C22 . . . . 173.8(5) ?
C18 C21 C22 C23 . . . . -178.9(5) ?
C21 C22 C23 O11 . . . . 4.5(9) ?
C21 C22 C23 C24 . . . . -176.6(5) ?
O11 C23 C24 C29 . . . . -171.2(6) ?
C22 C23 C24 C29 . . . . 9.9(8) ?
O11 C23 C24 C25 . . . . 7.6(8) ?
C22 C23 C24 C25 . . . . -171.3(5) ?
C29 C24 C25 C26 . . . . 1.3(9) ?
C23 C24 C25 C26 . . . . -177.6(5) ?
C24 C25 C26 C27 . . . . -0.1(9) ?
C25 C26 C27 C28 . . . . 0.6(9) ?
C25 C26 C27 Cl1 . . . . 177.5(4) ?
C26 C27 C28 C29 . . . . -2.2(8) ?
Cl1 C27 C28 C29 . . . . -179.1(4) ?
C25 C24 C29 C28 . . . . -2.9(8) ?
C23 C24 C29 C28 . . . . 175.9(5) ?
C27 C28 C29 C24 . . . . 3.3(8) ?
C34 O12 C30 C35 . . . . -168.3(3) ?
C34 O12 C30 C31 . . . . 67.3(4) ?
C38 O15 C31 C32 . . . . 95.5(4) ?
C38 O15 C31 C30 . . . . -144.8(3) ?
O12 C30 C31 O15 . . . . 178.5(3) ?
C35 C30 C31 O15 . . . . 57.8(4) ?
O12 C30 C31 C32 . . . . -62.0(4) ?
C35 C30 C31 C32 . . . . 177.2(3) ?
C40 O17 C32 C31 . . . . -127.7(4) ?
C40 O17 C32 C33 . . . . 114.7(4) ?
O15 C31 C32 O17 . . . . 60.0(4) ?
C30 C31 C32 O17 . . . . -59.9(4) ?
O15 C31 C32 C33 . . . . 175.9(3) ?
C30 C31 C32 C33 . . . . 56.1(4) ?
C42 O19 C33 C32 . . . . -71.9(4) ?
C42 O19 C33 C34 . . . . 169.3(3) ?
O17 C32 C33 O19 . . . . -52.2(4) ?
C31 C32 C33 O19 . . . . -167.8(3) ?
O17 C32 C33 C34 . . . . 64.0(4) ?
C31 C32 C33 C34 . . . . -51.6(4) ?
C44 O21 C34 O12 . . . . -85.7(4) ?
C44 O21 C34 C33 . . . . 156.0(3) ?
C30 O12 C34 O21 . . . . 178.8(3) ?
C30 O12 C34 C33 . . . . -64.1(4) ?
O19 C33 C34 O21 . . . . -70.0(4) ?
C32 C33 C34 O21 . . . . 171.6(3) ?
O19 C33 C34 O12 . . . . 172.8(3) ?
C32 C33 C34 O12 . . . . 54.4(4) ?
C36 O13 C35 C30 . . . . -115.0(4) ?
O12 C30 C35 O13 . . . . -66.4(4) ?
C31 C30 C35 O13 . . . . 52.9(5) ?
C35 O13 C36 O14 . . . . 5.4(6) ?
C35 O13 C36 C37 . . . . -172.4(4) ?
C31 O15 C38 O16 . . . . -0.2(5) ?
C31 O15 C38 C39 . . . . -177.7(3) ?
C32 O17 C40 O18 . . . . -0.3(7) ?
C32 O17 C40 C41 . . . . -177.5(3) ?
C33 O19 C42 O20 . . . . -6.4(6) ?
C33 O19 C42 C43 . . . . 170.7(4) ?
C34 O21 C44 C49 . . . . 23.5(5) ?
C34 O21 C44 C45 . . . . -155.7(3) ?
C49 C44 C45 C46 . . . . -2.4(6) ?
O21 C44 C45 C46 . . . . 176.8(3) ?
C44 C45 C46 C47 . . . . -0.7(7) ?
C45 C46 C47 C48 . . . . 2.5(7) ?
C45 C46 C47 C50 . . . . -179.2(4) ?
C46 C47 C48 C49 . . . . -1.2(6) ?
C50 C47 C48 C49 . . . . -179.7(4) ?
O21 C44 C49 C48 . . . . -175.6(4) ?
C45 C44 C49 C48 . . . . 3.5(6) ?
C47 C48 C49 C44 . . . . -1.7(6) ?
C46 C47 C50 C51 . . . . -2.5(8) ?
C48 C47 C50 C51 . . . . 175.9(5) ?
C47 C50 C51 C52 . . . . -176.7(4) ?
C50 C51 C52 O22 . . . . 4.8(8) ?
C50 C51 C52 C53 . . . . -176.7(4) ?
O22 C52 C53 C58 . . . . 7.6(8) ?
C51 C52 C53 C58 . . . . -170.9(5) ?
O22 C52 C53 C54 . . . . -169.1(6) ?
C51 C52 C53 C54 . . . . 12.4(7) ?
C58 C53 C54 C55 . . . . -0.6(8) ?
C52 C53 C54 C55 . . . . 176.1(5) ?
C53 C54 C55 C56 . . . . 1.7(9) ?
C54 C55 C56 C57 . . . . -1.2(9) ?
C54 C55 C56 Cl2 . . . . -179.4(4) ?
C55 C56 C57 C58 . . . . -0.4(10) ?
Cl2 C56 C57 C58 . . . . 177.7(5) ?
C56 C57 C58 C53 . . . . 1.5(9) ?
C54 C53 C58 C57 . . . . -1.0(9) ?
C52 C53 C58 C57 . . . . -177.8(5) ?
